data_7109558
loop_
_publ_author_name
'Cheng-Pao Cao'
'Wei Lin'
'Ming-Hua Hu'
'Zhi-Bin Huang'
'Da-Qing Shi'

_publ_section_title
;
 Highly efficient construction of pentacyclic
 benzo[b]indeno-[1,2,3-de][1,8]naphthyridine derivatives via
 four-component domino reaction
;
_journal_name_full Chem.Commun.
_journal_page_first 6983
_journal_paper_doi 10.1039/c3cc43489c
_journal_volume 49
_journal_year 2013
_chemical_formula_sum 'C29 H25 N5 O2'
_chemical_formula_weight 475.54
_chemical_name_systematic
; 
 ? 
;
_space_group_IT_number 14
_symmetry_cell_setting monoclinic
_symmetry_space_group_name_Hall '-P 2ybc'
_symmetry_space_group_name_H-M 'P 1 21/c 1'
_atom_sites_solution_hydrogens geom
_atom_sites_solution_primary direct
_atom_sites_solution_secondary difmap
_audit_creation_method SHELXL-97
_cell_angle_alpha 90.00
_cell_angle_beta 104.693(2)
_cell_angle_gamma 90.00
_cell_formula_units_Z 4
_cell_length_a 14.6432(17)
_cell_length_b 7.6244(9)
_cell_length_c 23.275(3)
_cell_measurement_reflns_used 1421
_cell_measurement_temperature 293(2)
_cell_measurement_theta_max 28.4196
_cell_measurement_theta_min 2.6661
_cell_volume 2513.6(5)
_computing_cell_refinement 'Bruker FRAMBO'
_computing_data_collection 'Bruker FRAMBO'
_computing_data_reduction 'Bruker SAINT'
_computing_molecular_graphics 'Bruker SHELXTL'
_computing_publication_material 'Bruker SHELXTL'
_computing_structure_refinement 'SHELXL-97 (Sheldrick, 1997)'
_computing_structure_solution 'SHELXS-97 (Sheldrick, 1990)'
_diffrn_ambient_temperature 293(2)
_diffrn_measured_fraction_theta_full 0.999
_diffrn_measured_fraction_theta_max 0.999
_diffrn_measurement_device_type 'CCD area detector'
_diffrn_measurement_method 'phi and omega scans'
_diffrn_radiation_monochromator graphite
_diffrn_radiation_source 'fine-focus sealed tube'
_diffrn_radiation_type MoK\a
_diffrn_radiation_wavelength 0.71073
_diffrn_reflns_av_R_equivalents 0.0925
_diffrn_reflns_av_sigmaI/netI 0.0966
_diffrn_reflns_limit_h_max 17
_diffrn_reflns_limit_h_min -17
_diffrn_reflns_limit_k_max 9
_diffrn_reflns_limit_k_min -7
_diffrn_reflns_limit_l_max 26
_diffrn_reflns_limit_l_min -27
_diffrn_reflns_number 13947
_diffrn_reflns_theta_full 25.02
_diffrn_reflns_theta_max 25.02
_diffrn_reflns_theta_min 2.82
_exptl_absorpt_coefficient_mu 0.081
_exptl_absorpt_correction_T_max 0.9831
_exptl_absorpt_correction_T_min 0.9697
_exptl_absorpt_correction_type multi-scan
_exptl_absorpt_process_details sadabs
_exptl_crystal_colour yellow
_exptl_crystal_density_diffrn 1.257
_exptl_crystal_density_method 'not measured'
_exptl_crystal_description needle
_exptl_crystal_F_000 1000
_exptl_crystal_size_max 0.38
_exptl_crystal_size_mid 0.30
_exptl_crystal_size_min 0.21
_refine_diff_density_max 0.244
_refine_diff_density_min -0.296
_refine_diff_density_rms 0.063
_refine_ls_extinction_method none
_refine_ls_goodness_of_fit_ref 1.052
_refine_ls_hydrogen_treatment mixed
_refine_ls_matrix_type full
_refine_ls_number_parameters 328
_refine_ls_number_reflns 4428
_refine_ls_number_restraints 0
_refine_ls_restrained_S_all 1.052
_refine_ls_R_factor_all 0.1522
_refine_ls_R_factor_gt 0.0840
_refine_ls_shift/su_max 0.000
_refine_ls_shift/su_mean 0.000
_refine_ls_structure_factor_coef Fsqd
_refine_ls_weighting_details 'calc w=1/[\s^2^(Fo^2^)+(0.1004P)^2^+0.7253P] where P=(Fo^2^+2Fc^2^)/3'
_refine_ls_weighting_scheme calc
_refine_ls_wR_factor_gt 0.1996
_refine_ls_wR_factor_ref 0.2565
_reflns_number_gt 2246
_reflns_number_total 4428
_reflns_threshold_expression >2sigma(I)
_cod_data_source_file c3cc43489c.txt
_cod_data_source_block 121127a
_cod_original_sg_symbol_H-M P2(1)/c
_cod_database_code 7109558

loop_
_symmetry_equiv_pos_as_xyz
'x, y, z'
'-x, y+1/2, -z+1/2'
'-x, -y, -z'
'x, -y-1/2, z-1/2'

loop_
_atom_site_label
_atom_site_type_symbol
_atom_site_fract_x
_atom_site_fract_y
_atom_site_fract_z
_atom_site_U_iso_or_equiv
_atom_site_adp_type
_atom_site_occupancy
_atom_site_symmetry_multiplicity
_atom_site_calc_flag
_atom_site_refinement_flags
N1 N 0.3117(2) 0.3988(4) 0.34081(15) 0.0432(9) Uani 1 1 d .
N2 N 0.3956(2) 0.2399(5) 0.28812(15) 0.0459(9) Uani 1 1 d .
N3 N 0.4922(2) 0.0495(5) 0.25528(18) 0.0609(11) Uani 1 1 d .
H3A H 0.5038 -0.0365 0.2343 0.073 Uiso 1 1 calc R
H3B H 0.5378 0.1032 0.2794 0.073 Uiso 1 1 calc R
N4 N 0.3459(3) -0.2375(6) 0.1499(2) 0.0814(14) Uani 1 1 d .
N5 N 0.2127(4) -0.0603(7) 0.3564(2) 0.0972(17) Uani 1 1 d .
O1 O -0.02158(19) 0.4248(4) 0.29260(14) 0.0616(9) Uani 1 1 d .
O2 O 0.6298(2) 0.7640(5) 0.46537(16) 0.0813(11) Uani 1 1 d .
C1 C 0.3164(3) 0.2705(5) 0.30089(18) 0.0404(10) Uani 1 1 d .
C2 C 0.4014(3) 0.1007(6) 0.25029(19) 0.0455(11) Uani 1 1 d .
C3 C 0.3245(3) 0.0257(6) 0.21385(19) 0.0481(11) Uani 1 1 d .
C4 C 0.2279(3) 0.0946(6) 0.21413(19) 0.0484(11) Uani 1 1 d .
H4 H 0.1818 -0.0008 0.2033 0.058 Uiso 1 1 calc R
C5 C 0.2256(3) 0.1659(5) 0.27557(18) 0.0438(10) Uani 1 1 d .
C6 C 0.1399(2) 0.2891(5) 0.26401(17) 0.0424(10) Uani 1 1 d .
H6 H 0.0831 0.2163 0.2580 0.051 Uiso 1 1 calc R
C7 C 0.1427(3) 0.4064(5) 0.31563(17) 0.0402(10) Uani 1 1 d .
C8 C 0.0543(3) 0.4668(6) 0.32702(19) 0.0470(11) Uani 1 1 d .
C9 C 0.0597(3) 0.5810(6) 0.37960(19) 0.0553(12) Uani 1 1 d .
H9A H 0.0010 0.5717 0.3915 0.066 Uiso 1 1 calc R
H9B H 0.0667 0.7020 0.3685 0.066 Uiso 1 1 calc R
C10 C 0.1411(3) 0.5338(6) 0.4320(2) 0.0557(12) Uani 1 1 d .
C11 C 0.2330(3) 0.5416(6) 0.41152(19) 0.0485(11) Uani 1 1 d .
H11A H 0.2495 0.6634 0.4076 0.058 Uiso 1 1 calc R
H11B H 0.2835 0.4885 0.4417 0.058 Uiso 1 1 calc R
C12 C 0.2255(3) 0.4500(6) 0.35368(18) 0.0418(10) Uani 1 1 d .
C13 C 0.3973(3) 0.4939(6) 0.37013(18) 0.0430(10) Uani 1 1 d .
C14 C 0.4678(3) 0.4098(6) 0.4110(2) 0.0546(12) Uani 1 1 d .
H14 H 0.4631 0.2908 0.4185 0.066 Uiso 1 1 calc R
C15 C 0.5463(3) 0.5047(7) 0.4409(2) 0.0619(13) Uani 1 1 d .
H15 H 0.5957 0.4485 0.4676 0.074 Uiso 1 1 calc R
C16 C 0.5511(3) 0.6815(7) 0.4311(2) 0.0583(13) Uani 1 1 d .
C17 C 0.4826(3) 0.7643(7) 0.3888(2) 0.0615(13) Uani 1 1 d .
H17 H 0.4875 0.8830 0.3809 0.074 Uiso 1 1 calc R
C18 C 0.4045(3) 0.6651(7) 0.3573(2) 0.0555(12) Uani 1 1 d .
H18 H 0.3578 0.7179 0.3277 0.067 Uiso 1 1 calc R
C19 C 0.6314(4) 0.9505(9) 0.4650(3) 0.103(2) Uani 1 1 d .
H19A H 0.6366 0.9911 0.4269 0.155 Uiso 1 1 calc R
H19B H 0.6845 0.9916 0.4953 0.155 Uiso 1 1 calc R
H19C H 0.5742 0.9947 0.4725 0.155 Uiso 1 1 calc R
C20 C 0.3351(3) -0.1184(7) 0.1781(2) 0.0567(12) Uani 1 1 d .
C21 C 0.2189(3) 0.0349(6) 0.3198(2) 0.0539(12) Uani 1 1 d .
C22 C 0.1920(3) 0.2520(6) 0.17586(19) 0.0487(11) Uani 1 1 d .
C23 C 0.1422(3) 0.3664(6) 0.20451(19) 0.0479(11) Uani 1 1 d .
C24 C 0.1018(3) 0.5161(7) 0.1777(2) 0.0625(13) Uani 1 1 d .
H24 H 0.0697 0.5911 0.1973 0.075 Uiso 1 1 calc R
C25 C 0.1090(4) 0.5553(8) 0.1210(2) 0.0794(17) Uani 1 1 d .
H25 H 0.0824 0.6578 0.1024 0.095 Uiso 1 1 calc R
C26 C 0.1558(4) 0.4411(8) 0.0922(2) 0.0838(18) Uani 1 1 d .
H26 H 0.1584 0.4660 0.0535 0.101 Uiso 1 1 calc R
C27 C 0.1987(3) 0.2918(8) 0.1194(2) 0.0673(14) Uani 1 1 d .
H27 H 0.2319 0.2186 0.0998 0.081 Uiso 1 1 calc R
C28 C 0.1268(4) 0.3512(8) 0.4549(2) 0.0789(17) Uani 1 1 d .
H28A H 0.1789 0.3229 0.4879 0.118 Uiso 1 1 calc R
H28B H 0.1234 0.2670 0.4237 0.118 Uiso 1 1 calc R
H28C H 0.0692 0.3486 0.4673 0.118 Uiso 1 1 calc R
C29 C 0.1487(4) 0.6698(8) 0.4815(2) 0.0863(18) Uani 1 1 d .
H29A H 0.0930 0.6651 0.4961 0.129 Uiso 1 1 calc R
H29B H 0.1548 0.7848 0.4661 0.129 Uiso 1 1 calc R
H29C H 0.2031 0.6447 0.5134 0.129 Uiso 1 1 calc R

loop_
_atom_site_aniso_label
_atom_site_aniso_U_11
_atom_site_aniso_U_22
_atom_site_aniso_U_33
_atom_site_aniso_U_23
_atom_site_aniso_U_13
_atom_site_aniso_U_12
N1 0.0228(17) 0.055(2) 0.053(2) -0.0051(18) 0.0124(16) 0.0017(15)
N2 0.0227(17) 0.056(2) 0.060(2) -0.0053(18) 0.0128(16) -0.0002(15)
N3 0.0271(19) 0.070(3) 0.088(3) -0.019(2) 0.018(2) 0.0018(17)
N4 0.049(3) 0.084(3) 0.112(4) -0.035(3) 0.022(3) 0.004(2)
N5 0.086(4) 0.092(4) 0.123(4) 0.049(3) 0.045(3) 0.014(3)
O1 0.0250(16) 0.083(2) 0.076(2) -0.0070(18) 0.0111(16) 0.0074(15)
O2 0.046(2) 0.099(3) 0.090(3) -0.019(2) 0.0013(19) -0.0269(19)
C1 0.0220(19) 0.046(2) 0.052(2) -0.001(2) 0.0080(18) 0.0015(17)
C2 0.027(2) 0.055(3) 0.057(3) 0.001(2) 0.015(2) 0.0071(19)
C3 0.033(2) 0.051(3) 0.060(3) -0.007(2) 0.012(2) 0.0024(19)
C4 0.024(2) 0.062(3) 0.060(3) -0.009(2) 0.012(2) -0.0027(19)
C5 0.023(2) 0.052(3) 0.058(3) -0.002(2) 0.013(2) -0.0031(18)
C6 0.0187(19) 0.057(3) 0.051(2) 0.001(2) 0.0073(18) -0.0004(17)
C7 0.024(2) 0.050(3) 0.046(2) 0.003(2) 0.0088(19) 0.0017(17)
C8 0.031(2) 0.057(3) 0.055(3) 0.003(2) 0.015(2) 0.002(2)
C9 0.028(2) 0.074(3) 0.067(3) -0.010(3) 0.019(2) 0.002(2)
C10 0.035(2) 0.077(3) 0.058(3) -0.003(3) 0.018(2) 0.000(2)
C11 0.028(2) 0.063(3) 0.058(3) -0.005(2) 0.017(2) 0.0011(19)
C12 0.023(2) 0.055(3) 0.050(2) 0.002(2) 0.0131(19) 0.0018(17)
C13 0.024(2) 0.056(3) 0.051(2) -0.002(2) 0.0128(19) -0.0006(19)
C14 0.037(2) 0.058(3) 0.064(3) 0.002(2) 0.005(2) 0.001(2)
C15 0.033(2) 0.074(4) 0.071(3) -0.006(3) -0.001(2) 0.001(2)
C16 0.033(2) 0.078(4) 0.063(3) -0.010(3) 0.011(2) -0.011(2)
C17 0.042(3) 0.063(3) 0.078(3) 0.003(3) 0.013(3) -0.008(2)
C18 0.033(2) 0.068(3) 0.062(3) 0.005(3) 0.007(2) 0.000(2)
C19 0.062(4) 0.102(5) 0.139(6) -0.043(4) 0.011(4) -0.028(3)
C20 0.026(2) 0.064(3) 0.079(3) -0.011(3) 0.012(2) 0.004(2)
C21 0.032(2) 0.052(3) 0.081(3) 0.004(3) 0.022(2) 0.003(2)
C22 0.027(2) 0.063(3) 0.054(3) -0.005(2) 0.008(2) -0.005(2)
C23 0.033(2) 0.053(3) 0.057(3) 0.001(2) 0.010(2) -0.0008(19)
C24 0.053(3) 0.069(4) 0.066(3) 0.006(3) 0.017(3) 0.018(3)
C25 0.072(4) 0.095(4) 0.072(4) 0.030(3) 0.021(3) 0.028(3)
C26 0.079(4) 0.114(5) 0.059(3) 0.024(3) 0.019(3) 0.018(4)
C27 0.049(3) 0.096(4) 0.060(3) -0.001(3) 0.020(3) 0.006(3)
C28 0.053(3) 0.122(5) 0.064(3) 0.018(3) 0.020(3) -0.012(3)
C29 0.051(3) 0.131(5) 0.085(4) -0.035(4) 0.030(3) 0.002(3)

loop_
_atom_type_symbol
_atom_type_description
_atom_type_scat_dispersion_real
_atom_type_scat_dispersion_imag
_atom_type_scat_source
C C 0.0033 0.0016 'International Tables Vol C Tables 4.2.6.8 and 6.1.1.4'
H H 0.0000 0.0000 'International Tables Vol C Tables 4.2.6.8 and 6.1.1.4'
O O 0.0106 0.0060 'International Tables Vol C Tables 4.2.6.8 and 6.1.1.4'
N N 0.0061 0.0033 'International Tables Vol C Tables 4.2.6.8 and 6.1.1.4'

loop_
_geom_angle_atom_site_label_1
_geom_angle_atom_site_label_2
_geom_angle_atom_site_label_3
_geom_angle
C1 N1 C12 122.8(3)
C1 N1 C13 119.3(3)
C12 N1 C13 117.8(3)
C1 N2 C2 119.0(3)
C2 N3 H3A 120.0
C2 N3 H3B 120.0
H3A N3 H3B 120.0
C16 O2 C19 117.8(5)
N2 C1 N1 119.4(4)
N2 C1 C5 124.1(4)
N1 C1 C5 116.5(3)
C3 C2 N3 124.8(4)
C3 C2 N2 122.9(3)
N3 C2 N2 112.2(4)
C2 C3 C20 120.1(4)
C2 C3 C4 118.8(4)
C20 C3 C4 121.1(4)
C22 C4 C3 117.4(3)
C22 C4 C5 100.4(3)
C3 C4 C5 111.6(3)
C22 C4 H4 109.0
C3 C4 H4 109.0
C5 C4 H4 109.0
C21 C5 C1 107.0(3)
C21 C5 C6 110.2(3)
C1 C5 C6 109.9(3)
C21 C5 C4 115.8(4)
C1 C5 C4 108.6(3)
C6 C5 C4 105.2(3)
C7 C6 C23 120.1(4)
C7 C6 C5 111.8(3)
C23 C6 C5 101.0(3)
C7 C6 H6 107.7
C23 C6 H6 107.7
C5 C6 H6 107.7
C12 C7 C8 119.6(4)
C12 C7 C6 120.9(3)
C8 C7 C6 119.4(4)
O1 C8 C7 119.6(4)
O1 C8 C9 122.5(4)
C7 C8 C9 118.0(4)
C8 C9 C10 113.0(4)
C8 C9 H9A 109.0
C10 C9 H9A 109.0
C8 C9 H9B 109.0
C10 C9 H9B 109.0
H9A C9 H9B 107.8
C9 C10 C28 110.4(4)
C9 C10 C29 109.7(4)
C28 C10 C29 110.3(4)
C9 C10 C11 108.1(3)
C28 C10 C11 110.6(4)
C29 C10 C11 107.7(4)
C12 C11 C10 113.0(4)
C12 C11 H11A 109.0
C10 C11 H11A 109.0
C12 C11 H11B 109.0
C10 C11 H11B 109.0
H11A C11 H11B 107.8
C7 C12 N1 119.4(4)
C7 C12 C11 123.7(3)
N1 C12 C11 116.8(3)
C18 C13 C14 121.2(4)
C18 C13 N1 118.9(4)
C14 C13 N1 119.9(4)
C13 C14 C15 119.1(5)
C13 C14 H14 120.5
C15 C14 H14 120.5
C16 C15 C14 120.0(5)
C16 C15 H15 120.0
C14 C15 H15 120.0
C17 C16 C15 120.9(5)
C17 C16 O2 124.0(5)
C15 C16 O2 115.1(5)
C16 C17 C18 118.4(5)
C16 C17 H17 120.8
C18 C17 H17 120.8
C13 C18 C17 120.2(4)
C13 C18 H18 119.9
C17 C18 H18 119.9
O2 C19 H19A 109.5
O2 C19 H19B 109.5
H19A C19 H19B 109.5
O2 C19 H19C 109.5
H19A C19 H19C 109.5
H19B C19 H19C 109.5
N4 C20 C3 178.2(5)
N5 C21 C5 176.1(5)
C27 C22 C23 119.1(4)
C27 C22 C4 129.8(4)
C23 C22 C4 111.0(3)
C24 C23 C22 121.2(4)
C24 C23 C6 129.6(4)
C22 C23 C6 109.1(4)
C23 C24 C25 119.3(5)
C23 C24 H24 120.4
C25 C24 H24 120.4
C24 C25 C26 119.6(5)
C24 C25 H25 120.2
C26 C25 H25 120.2
C27 C26 C25 121.6(5)
C27 C26 H26 119.2
C25 C26 H26 119.2
C26 C27 C22 119.1(5)
C26 C27 H27 120.5
C22 C27 H27 120.5
C10 C28 H28A 109.5
C10 C28 H28B 109.5
H28A C28 H28B 109.5
C10 C28 H28C 109.5
H28A C28 H28C 109.5
H28B C28 H28C 109.5
C10 C29 H29A 109.5
C10 C29 H29B 109.5
H29A C29 H29B 109.5
C10 C29 H29C 109.5
H29A C29 H29C 109.5
H29B C29 H29C 109.5

loop_
_geom_bond_atom_site_label_1
_geom_bond_atom_site_label_2
_geom_bond_distance
N1 C1 1.363(5)
N1 C12 1.424(5)
N1 C13 1.458(5)
N2 C1 1.289(5)
N2 C2 1.395(5)
N3 C2 1.362(5)
N3 H3A 0.8600
N3 H3B 0.8600
N4 C20 1.154(5)
N5 C21 1.141(6)
O1 C8 1.236(5)
O2 C16 1.376(5)
O2 C19 1.422(7)
C1 C5 1.535(5)
C2 C3 1.352(6)
C3 C20 1.410(6)
C3 C4 1.511(5)
C4 C22 1.507(6)
C4 C5 1.538(6)
C4 H4 0.9800
C5 C21 1.456(6)
C5 C6 1.535(5)
C6 C7 1.490(5)
C6 C23 1.513(6)
C6 H6 0.9800
C7 C12 1.349(5)
C7 C8 1.461(5)
C8 C9 1.487(6)
C9 C10 1.517(6)
C9 H9A 0.9700
C9 H9B 0.9700
C10 C28 1.523(7)
C10 C29 1.533(7)
C10 C11 1.538(5)
C11 C12 1.496(6)
C11 H11A 0.9700
C11 H11B 0.9700
C13 C18 1.349(6)
C13 C14 1.373(6)
C14 C15 1.387(6)
C14 H14 0.9300
C15 C16 1.372(7)
C15 H15 0.9300
C16 C17 1.369(7)
C17 C18 1.412(6)
C17 H17 0.9300
C18 H18 0.9300
C19 H19A 0.9600
C19 H19B 0.9600
C19 H19C 0.9600
C22 C27 1.377(6)
C22 C23 1.408(6)
C23 C24 1.362(6)
C24 C25 1.383(7)
C24 H24 0.9300
C25 C26 1.383(7)
C25 H25 0.9300
C26 C27 1.374(7)
C26 H26 0.9300
C27 H27 0.9300
C28 H28A 0.9600
C28 H28B 0.9600
C28 H28C 0.9600
C29 H29A 0.9600
C29 H29B 0.9600
C29 H29C 0.9600

loop_
_geom_torsion_atom_site_label_1
_geom_torsion_atom_site_label_2
_geom_torsion_atom_site_label_3
_geom_torsion_atom_site_label_4
_geom_torsion
C2 N2 C1 N1 175.7(3)
C2 N2 C1 C5 -1.8(6)
C12 N1 C1 N2 174.8(4)
C13 N1 C1 N2 -2.6(6)
C12 N1 C1 C5 -7.4(6)
C13 N1 C1 C5 175.2(3)
C1 N2 C2 C3 18.3(6)
C1 N2 C2 N3 -160.8(4)
N3 C2 C3 C20 1.0(7)
N2 C2 C3 C20 -178.0(4)
N3 C2 C3 C4 178.7(4)
N2 C2 C3 C4 -0.3(6)
C2 C3 C4 C22 84.2(5)
C20 C3 C4 C22 -98.1(5)
C2 C3 C4 C5 -30.9(6)
C20 C3 C4 C5 146.7(4)
N2 C1 C5 C21 97.3(5)
N1 C1 C5 C21 -80.3(4)
N2 C1 C5 C6 -143.1(4)
N1 C1 C5 C6 39.3(5)
N2 C1 C5 C4 -28.4(6)
N1 C1 C5 C4 153.9(3)
C22 C4 C5 C21 156.2(3)
C3 C4 C5 C21 -78.6(4)
C22 C4 C5 C1 -83.5(4)
C3 C4 C5 C1 41.8(5)
C22 C4 C5 C6 34.2(4)
C3 C4 C5 C6 159.4(3)
C21 C5 C6 C7 70.3(4)
C1 C5 C6 C7 -47.3(4)
C4 C5 C6 C7 -164.1(3)
C21 C5 C6 C23 -160.7(3)
C1 C5 C6 C23 81.6(4)
C4 C5 C6 C23 -35.1(4)
C23 C6 C7 C12 -91.7(5)
C5 C6 C7 C12 26.4(5)
C23 C6 C7 C8 91.8(4)
C5 C6 C7 C8 -150.1(4)
C12 C7 C8 O1 -179.0(4)
C6 C7 C8 O1 -2.5(6)
C12 C7 C8 C9 2.3(6)
C6 C7 C8 C9 178.9(4)
O1 C8 C9 C10 146.0(4)
C7 C8 C9 C10 -35.3(6)
C8 C9 C10 C28 -64.8(5)
C8 C9 C10 C29 173.5(4)
C8 C9 C10 C11 56.3(5)
C9 C10 C11 C12 -46.8(5)
C28 C10 C11 C12 74.1(5)
C29 C10 C11 C12 -165.3(4)
C8 C7 C12 N1 -176.7(3)
C6 C7 C12 N1 6.8(6)
C8 C7 C12 C11 7.1(6)
C6 C7 C12 C11 -169.4(4)
C1 N1 C12 C7 -17.7(6)
C13 N1 C12 C7 159.8(4)
C1 N1 C12 C11 158.8(4)
C13 N1 C12 C11 -23.8(5)
C10 C11 C12 C7 16.7(6)
C10 C11 C12 N1 -159.6(4)
C1 N1 C13 C18 112.1(4)
C12 N1 C13 C18 -65.4(5)
C1 N1 C13 C14 -69.4(5)
C12 N1 C13 C14 113.1(4)
C18 C13 C14 C15 2.1(6)
N1 C13 C14 C15 -176.4(4)
C13 C14 C15 C16 2.5(7)
C14 C15 C16 C17 -5.1(7)
C14 C15 C16 O2 176.8(4)
C19 O2 C16 C17 12.6(7)
C19 O2 C16 C15 -169.4(4)
C15 C16 C17 C18 3.1(7)
O2 C16 C17 C18 -179.0(4)
C14 C13 C18 C17 -4.1(6)
N1 C13 C18 C17 174.4(4)
C16 C17 C18 C13 1.5(6)
C2 C3 C20 N4 27(17)
C4 C3 C20 N4 -150(17)
C1 C5 C21 N5 71(7)
C6 C5 C21 N5 -49(7)
C4 C5 C21 N5 -168(7)
C3 C4 C22 C27 40.7(6)
C5 C4 C22 C27 161.8(4)
C3 C4 C22 C23 -141.7(4)
C5 C4 C22 C23 -20.5(4)
C27 C22 C23 C24 -0.8(7)
C4 C22 C23 C24 -178.8(4)
C27 C22 C23 C6 176.7(4)
C4 C22 C23 C6 -1.3(5)
C7 C6 C23 C24 -36.8(6)
C5 C6 C23 C24 -160.2(5)
C7 C6 C23 C22 146.0(4)
C5 C6 C23 C22 22.6(4)
C22 C23 C24 C25 0.8(7)
C6 C23 C24 C25 -176.2(5)
C23 C24 C25 C26 0.8(8)
C24 C25 C26 C27 -2.4(9)
C25 C26 C27 C22 2.3(9)
C23 C22 C27 C26 -0.7(7)
C4 C22 C27 C26 176.8(5)
